data_2237299
loop_
_publ_author_name
'Jahangiri, Amita'
'Wendt, Ola F.'
'Strand, Daniel'

_publ_section_title
;
 (6<i>R</i>*,10<i>R</i>*)-Dimethyl
 1,4-dioxaspiro[4.5]decane-6,10-dicarboxylate
;
_journal_coeditor_code DS2225
_journal_issue 2
_journal_name_full 'Acta Crystallographica Section E'
_journal_page_first o265
_journal_paper_doi 10.1107/S160053681300161X
_journal_volume 69
_journal_year 2013
_chemical_formula_iupac 'C12 H18 O6'
_chemical_formula_moiety 'C12 H18 O6'
_chemical_formula_sum 'C12 H18 O6'
_chemical_formula_weight 258.26
_chemical_name_systematic
;
(6<i>R</i>*,10<i>R</i>*)-Dimethyl 1,4-dioxaspiro[4.5]decane-6,10-dicarboxylate
;
_space_group_IT_number 7
_symmetry_cell_setting monoclinic
_symmetry_space_group_name_Hall 'P -2yc'
_symmetry_space_group_name_H-M 'P 1 c 1'
_atom_sites_solution_hydrogens geom
_atom_sites_solution_primary direct
_atom_sites_solution_secondary difmap
_audit_creation_method SHELXL-97
_cell_angle_alpha 90.00
_cell_angle_beta 91.719(8)
_cell_angle_gamma 90.00
_cell_formula_units_Z 2
_cell_length_a 8.6243(9)
_cell_length_b 7.3203(6)
_cell_length_c 10.1704(9)
_cell_measurement_reflns_used 1887
_cell_measurement_temperature 293(2)
_cell_measurement_theta_max 28.6089
_cell_measurement_theta_min 2.7770
_cell_volume 641.79(10)
_computing_cell_refinement
;
CrysAlis PRO (Agilent, 2011)
;
_computing_data_collection
;
CrysAlis PRO (Agilent, 2011)
;
_computing_data_reduction
;
CrysAlis PRO (Agilent, 2011)
;
_computing_molecular_graphics '<i>CrystalMaker</i> (CrystalMaker, 2011)'
_computing_publication_material 'SHELXL97 (Sheldrick, 2008)'
_computing_structure_refinement 'SHELXL97 (Sheldrick, 2008)'
_computing_structure_solution 'SHELXS97 (Sheldrick, 2008)'
_diffrn_ambient_temperature 293(2)
_diffrn_detector_area_resol_mean 16.1829
_diffrn_measured_fraction_theta_full 0.996
_diffrn_measured_fraction_theta_max 0.903
_diffrn_measurement_device_type 'Agilent Xcalibur Sapphire3'
_diffrn_measurement_method '\w scans'
_diffrn_radiation_monochromator graphite
_diffrn_radiation_source 'Enhance (Mo) X-ray Source'
_diffrn_radiation_type MoK\a
_diffrn_radiation_wavelength 0.71073
_diffrn_reflns_av_R_equivalents 0.0248
_diffrn_reflns_av_sigmaI/netI 0.0322
_diffrn_reflns_limit_h_max 10
_diffrn_reflns_limit_h_min -10
_diffrn_reflns_limit_k_max 9
_diffrn_reflns_limit_k_min -9
_diffrn_reflns_limit_l_max 13
_diffrn_reflns_limit_l_min -13
_diffrn_reflns_number 5645
_diffrn_reflns_theta_full 25.00
_diffrn_reflns_theta_max 28.67
_diffrn_reflns_theta_min 2.78
_exptl_absorpt_coefficient_mu 0.107
_exptl_absorpt_correction_T_max 1.00000
_exptl_absorpt_correction_T_min 0.91855
_exptl_absorpt_correction_type multi-scan
_exptl_absorpt_process_details
;
(CrysAlis PRO; Agilent, 2011)
;
_exptl_crystal_colour colourless
_exptl_crystal_density_diffrn 1.336
_exptl_crystal_density_method 'not measured'
_exptl_crystal_description plate
_exptl_crystal_F_000 276
_exptl_crystal_size_max 0.2
_exptl_crystal_size_mid 0.2
_exptl_crystal_size_min 0.05
_refine_diff_density_max 0.314
_refine_diff_density_min -0.230
_refine_ls_extinction_method none
_refine_ls_goodness_of_fit_ref 1.027
_refine_ls_hydrogen_treatment constr
_refine_ls_matrix_type full
_refine_ls_number_parameters 163
_refine_ls_number_reflns 2717
_refine_ls_number_restraints 2
_refine_ls_restrained_S_all 1.027
_refine_ls_R_factor_all 0.0560
_refine_ls_R_factor_gt 0.0471
_refine_ls_shift/su_max 0.000
_refine_ls_shift/su_mean 0.000
_refine_ls_structure_factor_coef Fsqd
_refine_ls_weighting_details 'calc w=1/[\s^2^(Fo^2^)+(0.1000P)^2^+0.0000P] where P=(Fo^2^+2Fc^2^)/3'
_refine_ls_weighting_scheme calc
_refine_ls_wR_factor_gt 0.1360
_refine_ls_wR_factor_ref 0.1482
_reflns_number_gt 2329
_reflns_number_total 2717
_reflns_threshold_expression I>2sigma(I)
_cod_data_source_file ds2225.cif
_cod_data_source_block I
_cod_original_sg_symbol_H-M 'P c'
_cod_database_code 2237299
_cod_database_fobs_code 2237299

loop_
_symmetry_equiv_pos_as_xyz
'x, y, z'
'x, -y, z+1/2'

loop_
_atom_site_type_symbol
_atom_site_label
_atom_site_fract_x
_atom_site_fract_y
_atom_site_fract_z
_atom_site_U_iso_or_equiv
_atom_site_adp_type
_atom_site_calc_flag
_atom_site_refinement_flags
_atom_site_occupancy
_atom_site_symmetry_multiplicity
C C1 0.4569(2) 0.2366(3) 0.86367(19) 0.0350(5) Uani d . 1 1
O O1 0.2305(3) 0.1361(4) 1.0635(2) 0.0837(8) Uani d . 1 1
C C2 0.2830(3) 0.1979(3) 0.8327(2) 0.0397(5) Uani d . 1 1
H H2 0.2775 0.1093 0.7605 0.048 Uiso calc R 1 1
O O2 0.0836(3) 0.0069(3) 0.9057(2) 0.0618(6) Uani d . 1 1
C C3 0.1999(3) 0.3712(4) 0.7846(3) 0.0527(6) Uani d . 1 1
H H3A 0.0899 0.3460 0.7733 0.063 Uiso calc R 1 1
H H3B 0.2388 0.4053 0.6995 0.063 Uiso calc R 1 1
O O3 0.7232(3) 0.5536(4) 0.9408(3) 0.0847(8) Uani d . 1 1
O O4 0.7037(2) 0.3362(3) 1.09499(18) 0.0544(5) Uani d . 1 1
C C4 0.2227(4) 0.5314(4) 0.8801(3) 0.0589(7) Uani d . 1 1
H H4A 0.1742 0.6400 0.8427 0.071 Uiso calc R 1 1
H H4B 0.1728 0.5039 0.9620 0.071 Uiso calc R 1 1
O O5 0.52831(19) 0.2833(2) 0.74210(15) 0.0452(4) Uani d . 1 1
C C5 0.3944(4) 0.5677(3) 0.9073(3) 0.0535(7) Uani d . 1 1
H H5A 0.4059 0.6666 0.9703 0.064 Uiso calc R 1 1
H H5B 0.4420 0.6057 0.8265 0.064 Uiso calc R 1 1
O O6 0.53266(19) 0.0753(2) 0.91042(16) 0.0431(4) Uani d . 1 1
C C6 0.4790(3) 0.3956(3) 0.9621(2) 0.0398(5) Uani d . 1 1
H H6 0.4301 0.3607 1.0441 0.048 Uiso calc R 1 1
C C7 0.2023(3) 0.1132(4) 0.9483(2) 0.0442(5) Uani d . 1 1
C C8 0.6476(3) 0.4376(4) 0.9939(2) 0.0473(6) Uani d . 1 1
C C9 -0.0086(5) -0.0765(5) 1.0061(4) 0.0781(10) Uani d . 1 1
H H9A -0.0899 -0.1481 0.9651 0.117 Uiso calc R 1 1
H H9B -0.0533 0.0171 1.0591 0.117 Uiso calc R 1 1
H H9C 0.0562 -0.1539 1.0606 0.117 Uiso calc R 1 1
C C10 0.8590(4) 0.3810(5) 1.1422(4) 0.0701(9) Uani d . 1 1
H H10A 0.8881 0.3015 1.2138 0.105 Uiso calc R 1 1
H H10B 0.8617 0.5054 1.1719 0.105 Uiso calc R 1 1
H H10C 0.9301 0.3657 1.0722 0.105 Uiso calc R 1 1
C C11 0.6241(5) 0.1332(5) 0.7054(3) 0.0690(8) Uani d . 1 1
H H11A 0.5974 0.0938 0.6165 0.083 Uiso calc R 1 1
H H11B 0.7326 0.1685 0.7093 0.083 Uiso calc R 1 1
C C12 0.5965(6) -0.0107(5) 0.7970(4) 0.0818(12) Uani d . 1 1
H H12A 0.6926 -0.0730 0.8208 0.098 Uiso calc R 1 1
H H12B 0.5241 -0.0990 0.7594 0.098 Uiso calc R 1 1

loop_
_atom_site_aniso_label
_atom_site_aniso_U_11
_atom_site_aniso_U_22
_atom_site_aniso_U_33
_atom_site_aniso_U_12
_atom_site_aniso_U_13
_atom_site_aniso_U_23
C1 0.0413(12) 0.0341(10) 0.0298(10) 0.0001(8) 0.0028(8) 0.0031(8)
O1 0.0846(17) 0.124(2) 0.0432(11) -0.0515(15) 0.0057(10) 0.0031(12)
C2 0.0429(12) 0.0414(12) 0.0346(11) -0.0009(9) -0.0037(8) -0.0019(9)
O2 0.0594(12) 0.0623(12) 0.0638(12) -0.0207(9) 0.0007(9) -0.0022(9)
C3 0.0543(15) 0.0568(15) 0.0465(14) 0.0105(12) -0.0066(11) 0.0056(11)
O3 0.0750(16) 0.0944(18) 0.0845(17) -0.0420(15) 0.0001(12) 0.0270(14)
O4 0.0454(10) 0.0592(11) 0.0580(11) -0.0120(8) -0.0054(8) 0.0028(9)
C4 0.0665(19) 0.0498(14) 0.0601(16) 0.0181(13) -0.0012(13) 0.0003(13)
O5 0.0594(11) 0.0409(8) 0.0360(8) 0.0035(7) 0.0103(7) 0.0046(7)
C5 0.0700(19) 0.0319(11) 0.0586(16) 0.0019(11) 0.0038(13) -0.0062(11)
O6 0.0502(10) 0.0344(8) 0.0445(9) 0.0041(7) -0.0009(7) 0.0060(7)
C6 0.0458(13) 0.0375(11) 0.0364(11) -0.0049(9) 0.0048(9) -0.0009(9)
C7 0.0359(12) 0.0505(13) 0.0459(13) -0.0015(9) -0.0030(9) -0.0030(10)
C8 0.0532(15) 0.0479(13) 0.0412(12) -0.0141(11) 0.0058(10) -0.0059(10)
C9 0.073(2) 0.069(2) 0.093(3) -0.0289(17) 0.0185(18) -0.0040(18)
C10 0.0461(17) 0.086(2) 0.078(2) -0.0110(15) -0.0106(14) -0.0074(18)
C11 0.087(2) 0.0631(18) 0.0581(17) 0.0159(16) 0.0190(15) -0.0070(15)
C12 0.107(3) 0.0574(18) 0.082(2) 0.0358(18) 0.031(2) 0.0060(16)

loop_
_atom_type_symbol
_atom_type_description
_atom_type_scat_dispersion_real
_atom_type_scat_dispersion_imag
_atom_type_scat_source
C C 0.0033 0.0016 'International Tables Vol C Tables 4.2.6.8 and 6.1.1.4'
H H 0.0000 0.0000 'International Tables Vol C Tables 4.2.6.8 and 6.1.1.4'
O O 0.0106 0.0060 'International Tables Vol C Tables 4.2.6.8 and 6.1.1.4'

loop_
_geom_angle_atom_site_label_1
_geom_angle_atom_site_label_2
_geom_angle_atom_site_label_3
_geom_angle
O6 C1 O5 106.25(17)
O6 C1 C6 111.21(17)
O5 C1 C6 109.28(17)
O6 C1 C2 110.39(17)
O5 C1 C2 107.80(17)
C6 C1 C2 111.70(18)
C7 C2 C3 111.5(2)
C7 C2 C1 112.39(17)
C3 C2 C1 110.79(19)
C7 C2 H2 107.3
C3 C2 H2 107.3
C1 C2 H2 107.3
C7 O2 C9 116.4(2)
C2 C3 C4 112.48(19)
C2 C3 H3A 109.1
C4 C3 H3A 109.1
C2 C3 H3B 109.1
C4 C3 H3B 109.1
H3A C3 H3B 107.8
C8 O4 C10 115.9(2)
C5 C4 C3 110.8(2)
C5 C4 H4A 109.5
C3 C4 H4A 109.5
C5 C4 H4B 109.5
C3 C4 H4B 109.5
H4A C4 H4B 108.1
C11 O5 C1 107.9(2)
C4 C5 C6 111.6(2)
C4 C5 H5A 109.3
C6 C5 H5A 109.3
C4 C5 H5B 109.3
C6 C5 H5B 109.3
H5A C5 H5B 108.0
C1 O6 C12 106.2(2)
C8 C6 C1 113.1(2)
C8 C6 C5 110.5(2)
C1 C6 C5 109.36(19)
C8 C6 H6 107.9
C1 C6 H6 107.9
C5 C6 H6 107.9
O1 C7 O2 121.6(2)
O1 C7 C2 128.0(2)
O2 C7 C2 110.4(2)
O3 C8 O4 122.8(2)
O3 C8 C6 125.2(3)
O4 C8 C6 111.9(2)
O2 C9 H9A 109.5
O2 C9 H9B 109.5
H9A C9 H9B 109.5
O2 C9 H9C 109.5
H9A C9 H9C 109.5
H9B C9 H9C 109.5
O4 C10 H10A 109.5
O4 C10 H10B 109.5
H10A C10 H10B 109.5
O4 C10 H10C 109.5
H10A C10 H10C 109.5
H10B C10 H10C 109.5
C12 C11 O5 106.7(3)
C12 C11 H11A 110.4
O5 C11 H11A 110.4
C12 C11 H11B 110.4
O5 C11 H11B 110.4
H11A C11 H11B 108.6
C11 C12 O6 106.0(3)
C11 C12 H12A 110.5
O6 C12 H12A 110.5
C11 C12 H12B 110.5
O6 C12 H12B 110.5
H12A C12 H12B 108.7

loop_
_geom_bond_atom_site_label_1
_geom_bond_atom_site_label_2
_geom_bond_distance
C1 O6 1.424(3)
C1 O5 1.439(2)
C1 C6 1.544(3)
C1 C2 1.549(3)
O1 C7 1.201(3)
C2 C7 1.516(4)
C2 C3 1.530(3)
C2 H2 0.9800
O2 C7 1.347(3)
O2 C9 1.448(4)
C3 C4 1.531(4)
C3 H3A 0.9700
C3 H3B 0.9700
O3 C8 1.208(3)
O4 C8 1.346(3)
O4 C10 1.446(3)
C4 C5 1.522(4)
C4 H4A 0.9700
C4 H4B 0.9700
O5 C11 1.431(4)
C5 C6 1.551(4)
C5 H5A 0.9700
C5 H5B 0.9700
O6 C12 1.438(4)
C6 C8 1.511(4)
C6 H6 0.9800
C9 H9A 0.9600
C9 H9B 0.9600
C9 H9C 0.9600
C10 H10A 0.9600
C10 H10B 0.9600
C10 H10C 0.9600
C11 C12 1.431(5)
C11 H11A 0.9700
C11 H11B 0.9700
C12 H12A 0.9700
C12 H12B 0.9700
